data_7054478
loop_
_publ_author_name
'Fischer, Dennis'
'Klap\"otke, Thomas M.'
'Reymann, Marius'
'Stierstorfer, J\"org'
'V\"olkl, Maurus B. R.'

_publ_section_title
;
 Energetic alliance of tetrazole-1-oxides and 1,2,5-oxadiazoles
;
_journal_issue 3
_journal_name_full 'New J. Chem.'
_journal_page_first 1619
_journal_paper_doi 10.1039/C4NJ01351D
_journal_volume 39
_journal_year 2015
_chemical_formula_moiety 'C4 H2 Cl2 N4 O3'
_chemical_formula_sum 'C4 H2 Cl2 N4 O3'
_chemical_formula_weight 225.00
_chemical_name_common 3,4-Bis(chloroximidoyl)furazane
_chemical_name_systematic 3,4-Bis(chloroximidoyl)furazane
_space_group_IT_number 14
_symmetry_cell_setting monoclinic
_symmetry_Int_Tables_number 14
_symmetry_space_group_name_Hall '-P 2yn'
_symmetry_space_group_name_H-M 'P 1 21/n 1'
_atom_sites_solution_hydrogens difmap
_atom_sites_solution_primary direct
_atom_sites_solution_secondary difmap
_audit_creation_date
;
'Sat Mar 23 15:59:20 2013'
;
_audit_creation_method
;
CrysAlisPro, Oxford Diffraction Ltd.,
Version 1.171.35.11 (release 16-05-2011 CrysAlis171 .NET)
(compiled May 16 2011,17:55:39)
;
_audit_update_record 25.03.2013
_cell_angle_alpha 90.00
_cell_angle_beta 99.912(6)
_cell_angle_gamma 90.00
_cell_formula_units_Z 4
_cell_length_a 8.2678(6)
_cell_length_b 11.2186(7)
_cell_length_c 8.5693(5)
_cell_measurement_reflns_used 1967
_cell_measurement_temperature 100(2)
_cell_measurement_theta_max 31.8270
_cell_measurement_theta_min 4.8040
_cell_volume 782.97(9)
_computing_cell_refinement
;
CrysAlisPro, Agilent Technologies,
Version 1.171.35.11 (release 16-05-2011 CrysAlis171 .NET)
(compiled May 16 2011,17:55:39)
;
_computing_data_collection
;
CrysAlisPro, Agilent Technologies,
Version 1.171.35.11 (release 16-05-2011 CrysAlis171 .NET)
(compiled May 16 2011,17:55:39)
;
_computing_data_reduction
;
CrysAlisPro, Agilent Technologies,
Version 1.171.35.11 (release 16-05-2011 CrysAlis171 .NET)
(compiled May 16 2011,17:55:39)
;
_computing_molecular_graphics
;
'ORTEP (M. N. Burnett, C. K. Johnson, ORTEP-III: Oak Ridge Thermal Ellipsoid
;
_computing_publication_material 'PLATON (A. L. Spek, Acta Crystallogr, Sect. A, 1990, 46, C34, 1995 version).'
_computing_structure_refinement 'SHELXL-97 (Sheldrick, 1997)'
_computing_structure_solution SIR-92
_diffrn_ambient_temperature 100
_diffrn_detector_area_resol_mean 15.9809
_diffrn_measured_fraction_theta_full 0.995
_diffrn_measured_fraction_theta_max 0.995
_diffrn_measurement_device 'CCD camera on \k-goniostat'
_diffrn_measurement_device_type 'Xcalibur, Sapphire3'
_diffrn_measurement_method '\w scans'
_diffrn_orient_matrix_UB_11 0.0117734000
_diffrn_orient_matrix_UB_12 0.0581189000
_diffrn_orient_matrix_UB_13 -0.0288679000
_diffrn_orient_matrix_UB_21 0.0848519000
_diffrn_orient_matrix_UB_22 -0.0120024000
_diffrn_orient_matrix_UB_23 0.0048154000
_diffrn_orient_matrix_UB_31 -0.0151351000
_diffrn_orient_matrix_UB_32 -0.0220388000
_diffrn_orient_matrix_UB_33 -0.0787582000
_diffrn_radiation_collimation 0.5
_diffrn_radiation_monochromator graphite
_diffrn_radiation_source 'Enhance (Mo) X-ray Source'
_diffrn_radiation_type 'Mo K\a'
_diffrn_radiation_wavelength 0.71073
_diffrn_reflns_av_R_equivalents 0.0352
_diffrn_reflns_av_sigmaI/netI 0.0335
_diffrn_reflns_limit_h_max 10
_diffrn_reflns_limit_h_min -10
_diffrn_reflns_limit_k_max 13
_diffrn_reflns_limit_k_min -13
_diffrn_reflns_limit_l_max 10
_diffrn_reflns_limit_l_min -10
_diffrn_reflns_number 5523
_diffrn_reflns_theta_full 25.99
_diffrn_reflns_theta_max 25.99
_diffrn_reflns_theta_min 4.18
_diffrn_source_current 40
_diffrn_source_type 'Spellman generator'
_diffrn_source_voltage 50
_exptl_absorpt_coefficient_mu 0.807
_exptl_absorpt_correction_T_max 0.8750
_exptl_absorpt_correction_T_min 0.7030
_exptl_absorpt_correction_type multi-scan
_exptl_absorpt_process_details
;
CrysAlisPro, Agilent Technologies,
Version 1.171.35.11 (release 16-05-2011 CrysAlis171 .NET)
(compiled May 16 2011,17:55:39)
Empirical absorption correction using spherical harmonics,
 implemented in SCALE3 ABSPACK scaling algorithm.
;
_exptl_crystal_colour light-yellow
_exptl_crystal_density_diffrn 1.909
_exptl_crystal_density_method 'not measured'
_exptl_crystal_description block
_exptl_crystal_F_000 448
_exptl_crystal_size_max 0.47
_exptl_crystal_size_mid 0.23
_exptl_crystal_size_min 0.17
_refine_diff_density_max 0.309
_refine_diff_density_min -0.312
_refine_diff_density_rms 0.063
_refine_ls_extinction_method none
_refine_ls_goodness_of_fit_ref 1.064
_refine_ls_hydrogen_treatment refall
_refine_ls_matrix_type full
_refine_ls_number_parameters 126
_refine_ls_number_reflns 1531
_refine_ls_number_restraints 0
_refine_ls_restrained_S_all 1.064
_refine_ls_R_factor_all 0.0372
_refine_ls_R_factor_gt 0.0291
_refine_ls_shift/su_max 0.000
_refine_ls_shift/su_mean 0.000
_refine_ls_structure_factor_coef Fsqd
_refine_ls_weighting_details 'calc w=1/[\s^2^(Fo^2^)+(0.0307P)^2^+0.2638P] where P=(Fo^2^+2Fc^2^)/3'
_refine_ls_weighting_scheme calc
_refine_ls_wR_factor_gt 0.0670
_refine_ls_wR_factor_ref 0.0736
_reflns_number_gt 1315
_reflns_number_total 1531
_reflns_threshold_expression >2sigma(I)
_cod_data_source_file c4nj01351d2.cif
_cod_data_source_block ix140
_cod_depositor_comments 'Adding full bibliography for 7054474--7054485.cif.'
_cod_original_sg_symbol_Hall -P2yn
_cod_database_code 7054478

loop_
_symmetry_equiv_pos_as_xyz
'x, y, z'
'-x+1/2, y+1/2, -z+1/2'
'-x, -y, -z'
'x-1/2, -y-1/2, z-1/2'

loop_
_atom_site_label
_atom_site_type_symbol
_atom_site_fract_x
_atom_site_fract_y
_atom_site_fract_z
_atom_site_U_iso_or_equiv
_atom_site_adp_type
_atom_site_occupancy
_atom_site_symmetry_multiplicity
_atom_site_calc_flag
Cl1 Cl 0.02927(6) 0.33390(5) 0.72723(6) 0.02675(17) Uani 1 1 d
Cl2 Cl 0.07776(6) 0.30723(4) 0.13694(5) 0.01985(15) Uani 1 1 d
O1 O 0.23392(17) 0.01460(13) 0.52826(16) 0.0222(3) Uani 1 1 d
O2 O -0.20730(18) 0.40809(13) 0.46395(18) 0.0222(3) Uani 1 1 d
O3 O -0.13734(19) 0.14312(15) -0.04236(17) 0.0244(4) Uani 1 1 d
N1 N 0.1680(2) 0.10271(15) 0.61157(19) 0.0197(4) Uani 1 1 d
N2 N 0.1877(2) 0.03066(15) 0.36650(19) 0.0199(4) Uani 1 1 d
N3 N -0.1187(2) 0.31203(15) 0.42656(18) 0.0166(4) Uani 1 1 d
N4 N -0.07478(19) 0.09646(15) 0.10576(19) 0.0188(4) Uani 1 1 d
C1 C 0.0840(2) 0.17176(17) 0.5042(2) 0.0155(4) Uani 1 1 d
C2 C 0.0963(2) 0.12521(18) 0.3503(2) 0.0161(4) Uani 1 1 d
C3 C -0.0109(2) 0.27462(18) 0.5401(2) 0.0164(4) Uani 1 1 d
C4 C 0.0216(2) 0.16814(18) 0.1916(2) 0.0154(4) Uani 1 1 d
H2 H -0.263(3) 0.417(2) 0.384(3) 0.038(8) Uiso 1 1 d
H3 H -0.187(3) 0.088(3) -0.084(3) 0.040(8) Uiso 1 1 d

loop_
_atom_site_aniso_label
_atom_site_aniso_U_11
_atom_site_aniso_U_22
_atom_site_aniso_U_33
_atom_site_aniso_U_23
_atom_site_aniso_U_13
_atom_site_aniso_U_12
Cl1 0.0286(3) 0.0374(4) 0.0124(3) -0.0046(2) -0.0016(2) 0.0075(2)
Cl2 0.0249(3) 0.0178(3) 0.0167(3) 0.00157(19) 0.0031(2) -0.00423(19)
O1 0.0226(8) 0.0175(8) 0.0244(7) 0.0034(6) -0.0015(6) 0.0043(6)
O2 0.0228(8) 0.0235(8) 0.0192(8) -0.0013(6) 0.0004(7) 0.0087(6)
O3 0.0297(9) 0.0232(9) 0.0171(7) -0.0022(7) -0.0054(6) -0.0011(7)
N1 0.0165(8) 0.0198(9) 0.0217(9) 0.0039(7) -0.0002(7) 0.0004(7)
N2 0.0182(9) 0.0182(9) 0.0222(9) 0.0022(7) 0.0002(7) 0.0001(7)
N3 0.0165(9) 0.0181(9) 0.0154(8) 0.0001(7) 0.0035(7) 0.0027(7)
N4 0.0187(9) 0.0204(9) 0.0162(8) -0.0009(7) -0.0006(7) 0.0019(7)
C1 0.0124(9) 0.0158(10) 0.0172(10) 0.0028(8) -0.0006(8) -0.0038(7)
C2 0.0134(9) 0.0149(10) 0.0194(10) 0.0006(8) 0.0015(8) -0.0031(8)
C3 0.0156(9) 0.0216(11) 0.0114(9) 0.0008(8) 0.0008(8) -0.0019(8)
C4 0.0148(10) 0.0167(10) 0.0155(9) 0.0001(8) 0.0049(8) 0.0007(8)

loop_
_atom_type_symbol
_atom_type_description
_atom_type_scat_dispersion_real
_atom_type_scat_dispersion_imag
_atom_type_scat_source
C C 0.0033 0.0016 'International Tables Vol C Tables 4.2.6.8 and 6.1.1.4'
Cl Cl 0.1484 0.1585 'International Tables Vol C Tables 4.2.6.8 and 6.1.1.4'
N N 0.0061 0.0033 'International Tables Vol C Tables 4.2.6.8 and 6.1.1.4'
O O 0.0106 0.0060 'International Tables Vol C Tables 4.2.6.8 and 6.1.1.4'
H H 0.0000 0.0000 'International Tables Vol C Tables 4.2.6.8 and 6.1.1.4'

loop_
_geom_angle_atom_site_label_1
_geom_angle_atom_site_label_2
_geom_angle_atom_site_label_3
_geom_angle
N2 O1 N1 110.98(13)
N3 O2 H2 99(2)
N4 O3 H3 101(2)
C1 N1 O1 105.58(15)
C2 N2 O1 105.59(16)
C3 N3 O2 114.36(16)
C4 N4 O3 112.80(17)
N1 C1 C2 108.51(18)
N1 C1 C3 124.07(18)
C2 C1 C3 127.36(17)
N2 C2 C1 109.34(17)
N2 C2 C4 120.66(18)
C1 C2 C4 129.99(18)
N3 C3 C1 115.53(17)
N3 C3 Cl1 125.78(16)
C1 C3 Cl1 118.69(14)
N4 C4 C2 116.60(18)
N4 C4 Cl2 126.07(16)
C2 C4 Cl2 117.29(14)

loop_
_geom_bond_atom_site_label_1
_geom_bond_atom_site_label_2
_geom_bond_distance
Cl1 C3 1.7146(19)
Cl2 C4 1.716(2)
O1 N2 1.385(2)
O1 N1 1.385(2)
O2 N3 1.372(2)
O2 H2 0.76(3)
O3 N4 1.388(2)
O3 H3 0.79(3)
N1 C1 1.307(2)
N2 C2 1.296(3)
N3 C3 1.272(2)
N4 C4 1.273(2)
C1 C2 1.438(3)
C1 C3 1.458(3)
C2 C4 1.475(3)

loop_
_geom_hbond_atom_site_label_D
_geom_hbond_atom_site_label_H
_geom_hbond_atom_site_label_A
_geom_hbond_distance_DH
_geom_hbond_distance_HA
_geom_hbond_distance_DA
_geom_hbond_angle_DHA
_geom_hbond_site_symmetry_A
O2 H2 N1 0.76(3) 2.32(3) 3.021(2) 154(3) 4_565
O2 H2 N4 0.76(3) 2.43(3) 2.775(2) 109(2) 2_455
O3 H3 O2 0.79(3) 2.49(3) 3.058(2) 130(2) 2_445

loop_
_geom_torsion_atom_site_label_1
_geom_torsion_atom_site_label_2
_geom_torsion_atom_site_label_3
_geom_torsion_atom_site_label_4
_geom_torsion
N2 O1 N1 C1 -0.31(19)
N1 O1 N2 C2 -0.1(2)
O1 N1 C1 C2 0.6(2)
O1 N1 C1 C3 177.91(16)
O1 N2 C2 C1 0.4(2)
O1 N2 C2 C4 -178.75(16)
N1 C1 C2 N2 -0.6(2)
C3 C1 C2 N2 -177.90(18)
N1 C1 C2 C4 178.43(18)
C3 C1 C2 C4 1.2(3)
O2 N3 C3 C1 179.37(15)
O2 N3 C3 Cl1 -0.3(3)
N1 C1 C3 N3 -161.70(18)
C2 C1 C3 N3 15.2(3)
N1 C1 C3 Cl1 18.0(3)
C2 C1 C3 Cl1 -165.19(16)
O3 N4 C4 C2 -178.97(16)
O3 N4 C4 Cl2 -1.5(2)
N2 C2 C4 N4 59.7(3)
C1 C2 C4 N4 -119.3(2)
N2 C2 C4 Cl2 -118.05(19)
C1 C2 C4 Cl2 63.0(2)
